data_1514301
loop_
_publ_author_name
'Lewis, James E. M.'
'Elliott, Anastasia B. S.'
'McAdam, C. John'
'Gordon, Keith C.'
'Crowley, James D.'

_publ_section_title
;
 &#x2018;Click&#x2019; to functionalise: synthesis, characterisation and
 enhancement of the physical properties of a series of exo- and
 endo-functionalised Pd2L4 nanocages
;
_journal_issue 5
_journal_name_full 'Chemical Science'
_journal_page_first 1833
_journal_paper_doi 10.1039/c4sc00434e
_journal_volume 5
_journal_year 2014
_chemical_formula_sum 'C30 H22 N10 O2.88'
_chemical_formula_weight 568.58
_chemical_name_systematic
; 
 ? 
;
_space_group_IT_number 14
_symmetry_cell_setting monoclinic
_symmetry_space_group_name_Hall '-P 2yn'
_symmetry_space_group_name_H-M 'P 1 21/n 1'
_atom_sites_solution_hydrogens geom
_atom_sites_solution_primary direct
_atom_sites_solution_secondary difmap
_audit_creation_method SHELXL-97
_cell_angle_alpha 90.000(5)
_cell_angle_beta 91.247(5)
_cell_angle_gamma 90.000(5)
_cell_formula_units_Z 4
_cell_length_a 4.188(5)
_cell_length_b 21.206(5)
_cell_length_c 30.008(5)
_cell_measurement_reflns_used 5014
_cell_measurement_temperature 100(2)
_cell_measurement_theta_max 75.8920
_cell_measurement_theta_min 4.1870
_cell_volume 2664(3)
_computing_cell_refinement
;
CrysAlisPro, Agilent Technologies,
Version 1.171.36.28 (release 01-02-2013 CrysAlis171 .NET)
(compiled Feb  1 2013,16:14:44)
;
_computing_data_collection
;
CrysAlisPro, Agilent Technologies,
Version 1.171.36.28 (release 01-02-2013 CrysAlis171 .NET)
(compiled Feb  1 2013,16:14:44)
;
_computing_data_reduction
;
CrysAlisPro, Agilent Technologies,
Version 1.171.36.28 (release 01-02-2013 CrysAlis171 .NET)
(compiled Feb  1 2013,16:14:44)
;
_computing_structure_refinement 'SHELXL-97 (Sheldrick, 1997)'
_computing_structure_solution 'SHELXS-97 (Sheldrick, 1990)'
_diffrn_ambient_temperature 100(2)
_diffrn_measured_fraction_theta_full 0.999
_diffrn_measured_fraction_theta_max 0.999
_diffrn_measurement_device_type 'SuperNova, Dual, Cu at zero, Atlas'
_diffrn_radiation_monochromator mirror
_diffrn_radiation_source 'SuperNova (Cu) X-ray Source'
_diffrn_radiation_type CuK\a
_diffrn_radiation_wavelength 1.54180
_diffrn_reflns_av_R_equivalents 0.1983
_diffrn_reflns_av_sigmaI/netI 0.1128
_diffrn_reflns_limit_h_max 4
_diffrn_reflns_limit_h_min -4
_diffrn_reflns_limit_k_max 19
_diffrn_reflns_limit_k_min -23
_diffrn_reflns_limit_l_max 33
_diffrn_reflns_limit_l_min -33
_diffrn_reflns_number 16775
_diffrn_reflns_theta_full 58.93
_diffrn_reflns_theta_max 58.93
_diffrn_reflns_theta_min 3.61
_exptl_absorpt_coefficient_mu 0.798
_exptl_absorpt_correction_T_max 0.9688
_exptl_absorpt_correction_T_min 0.7304
_exptl_absorpt_correction_type multi-scan
_exptl_absorpt_process_details
;
CrysAlisPro, Agilent Technologies,
Version 1.171.36.28 (release 01-02-2013 CrysAlis171 .NET)
(compiled Feb  1 2013,16:14:44)
Empirical absorption correction using spherical harmonics,
 implemented in SCALE3 ABSPACK scaling algorithm.
;
_exptl_crystal_colour Colourless
_exptl_crystal_density_diffrn 1.417
_exptl_crystal_density_method 'not measured'
_exptl_crystal_description Needle
_exptl_crystal_F_000 1180
_exptl_crystal_size_max 0.42
_exptl_crystal_size_mid 0.05
_exptl_crystal_size_min 0.04
_refine_diff_density_max 0.542
_refine_diff_density_min -0.420
_refine_diff_density_rms 0.117
_refine_ls_extinction_method none
_refine_ls_goodness_of_fit_ref 0.991
_refine_ls_hydrogen_treatment constr
_refine_ls_matrix_type full
_refine_ls_number_parameters 386
_refine_ls_number_reflns 3836
_refine_ls_number_restraints 0
_refine_ls_restrained_S_all 0.991
_refine_ls_R_factor_all 0.1065
_refine_ls_R_factor_gt 0.0828
_refine_ls_shift/su_max 0.000
_refine_ls_shift/su_mean 0.000
_refine_ls_structure_factor_coef Fsqd
_refine_ls_weighting_details 'calc w=1/[\s^2^(Fo^2^)+(0.1487P)^2^+0.0000P] where P=(Fo^2^+2Fc^2^)/3'
_refine_ls_weighting_scheme calc
_refine_ls_wR_factor_gt 0.2076
_refine_ls_wR_factor_ref 0.2368
_reflns_number_gt 2702
_reflns_number_total 3836
_reflns_threshold_expression >2sigma(I)
_cod_data_source_file c4sc00434e2.cif
_cod_data_source_block 5c
_cod_depositor_comments
;
The following automatic conversions were performed:

'_symmetry_cell_setting' value 'Monoclinic' changed to 'monoclinic'
according to
/usr/data/users/saulius/crontab/automatic-downloads/rss-feeds/RSC/lib/dictionaries/cif_core.dic
dictionary named 'cif_core.dic' version 2.4.2 from 2011-04-26.

Automatic conversion script
Id: cif_fix_values 2281 2013-09-26 08:29:07Z andrius 
;
_cod_original_sg_symbol_H-M P2(1)/n
_cod_database_code 1514301

loop_
_symmetry_equiv_pos_as_xyz
'x, y, z'
'-x+1/2, y+1/2, -z+1/2'
'-x, -y, -z'
'x-1/2, -y-1/2, z-1/2'

loop_
_atom_site_label
_atom_site_type_symbol
_atom_site_fract_x
_atom_site_fract_y
_atom_site_fract_z
_atom_site_U_iso_or_equiv
_atom_site_adp_type
_atom_site_occupancy
_atom_site_symmetry_multiplicity
_atom_site_calc_flag
_atom_site_refinement_flags
_atom_site_disorder_assembly
_atom_site_disorder_group
O1 O 0.8836(7) 0.32296(13) 0.02437(8) 0.0273(7) Uani 1 1 d . . .
O2 O 0.1984(7) 0.40376(13) -0.08211(9) 0.0303(7) Uani 1 1 d . . .
N1 N 1.0455(9) -0.13346(14) 0.34892(11) 0.0265(8) Uani 1 1 d . . .
N2 N 0.9954(7) 0.18707(12) 0.27716(9) 0.0121(7) Uani 1 1 d . . .
N3 N 1.3209(9) 0.51562(13) 0.31099(10) 0.0238(8) Uani 1 1 d . . .
N4 N 0.5102(7) 0.17667(13) 0.12031(9) 0.0142(7) Uani 1 1 d . . .
N5 N 0.4621(8) 0.11749(14) 0.10522(9) 0.0223(8) Uani 1 1 d . . .
N6 N 0.6209(8) 0.11199(14) 0.06823(9) 0.0218(8) Uani 1 1 d . . .
N7 N 0.7552(7) 0.19385(13) -0.02006(9) 0.0149(7) Uani 1 1 d . . .
N8 N 0.4330(8) 0.18669(14) -0.08021(9) 0.0195(8) Uani 1 1 d . . .
N9 N 0.2913(7) 0.29809(14) -0.08516(9) 0.0172(7) Uani 1 1 d . . .
N10 N 0.5398(8) 0.36208(13) -0.02952(9) 0.0186(7) Uani 1 1 d . . .
C1 C 0.9715(10) -0.08337(17) 0.32352(12) 0.0215(9) Uani 1 1 d . . .
H1 H 0.8430 -0.0897 0.2974 0.026 Uiso 1 1 calc R . .
C2 C 1.2226(10) -0.12311(16) 0.38548(11) 0.0220(9) Uani 1 1 d . . .
H2 H 1.2715 -0.1579 0.4043 0.026 Uiso 1 1 calc R . .
C3 C 1.3399(10) -0.06435(18) 0.39763(12) 0.0251(9) Uani 1 1 d . . .
H3 H 1.4713 -0.0597 0.4236 0.030 Uiso 1 1 calc R . .
C4 C 1.2634(10) -0.01263(16) 0.37152(11) 0.0198(9) Uani 1 1 d . . .
H4 H 1.3385 0.0282 0.3794 0.024 Uiso 1 1 calc R . .
C5 C 1.0751(9) -0.02173(16) 0.33366(11) 0.0180(8) Uani 1 1 d . . .
C6 C 0.9838(10) 0.03062(16) 0.30590(11) 0.0177(8) Uani 1 1 d . . .
C7 C 0.9218(9) 0.07756(16) 0.28461(11) 0.0177(9) Uani 1 1 d . . .
C8 C 0.8506(9) 0.13462(15) 0.26059(10) 0.0132(8) Uani 1 1 d . . .
C9 C 0.6490(9) 0.13455(15) 0.22317(11) 0.0150(8) Uani 1 1 d . . .
H9 H 0.5562 0.0964 0.2124 0.018 Uiso 1 1 calc R . .
C10 C 0.5859(9) 0.19188(15) 0.20168(11) 0.0140(8) Uani 1 1 d . . .
C11 C 0.7310(9) 0.24625(15) 0.21829(10) 0.0136(8) Uani 1 1 d . . .
H11 H 0.6960 0.2857 0.2041 0.016 Uiso 1 1 calc R . .
C12 C 0.9273(9) 0.24189(15) 0.25593(11) 0.0146(8) Uani 1 1 d . . .
C13 C 1.0726(9) 0.29771(16) 0.27438(11) 0.0159(8) Uani 1 1 d . . .
C14 C 1.1842(9) 0.34592(16) 0.28944(11) 0.0166(8) Uani 1 1 d . . .
C15 C 1.3090(9) 0.40198(15) 0.30938(11) 0.0146(8) Uani 1 1 d . . .
C16 C 1.5057(9) 0.40005(16) 0.34715(12) 0.0193(9) Uani 1 1 d . . .
H16 H 1.5696 0.3607 0.3596 0.023 Uiso 1 1 calc R . .
C17 C 1.6075(10) 0.45568(18) 0.36639(12) 0.0235(9) Uani 1 1 d . . .
H17 H 1.7445 0.4556 0.3920 0.028 Uiso 1 1 calc R . .
C18 C 1.5046(9) 0.51176(16) 0.34730(12) 0.0201(9) Uani 1 1 d . . .
H18 H 1.5703 0.5500 0.3612 0.024 Uiso 1 1 calc R . .
C19 C 1.2218(9) 0.46122(16) 0.29271(11) 0.0169(8) Uani 1 1 d . . .
H19 H 1.0851 0.4630 0.2671 0.020 Uiso 1 1 calc R . .
C20 C 0.3621(9) 0.19573(17) 0.16181(11) 0.0198(9) Uani 1 1 d . . .
H20A H 0.1749 0.1684 0.1670 0.024 Uiso 1 1 calc R . .
H20B H 0.2841 0.2396 0.1587 0.024 Uiso 1 1 calc R . .
C21 C 0.6980(9) 0.20927(16) 0.09251(11) 0.0166(8) Uani 1 1 d . . .
H21 H 0.7669 0.2518 0.0954 0.020 Uiso 1 1 calc R . .
C22 C 0.7675(9) 0.16758(16) 0.05929(11) 0.0150(8) Uani 1 1 d . . .
C23 C 0.9585(9) 0.17481(19) 0.01798(11) 0.0213(9) Uani 1 1 d . . .
H23A H 1.1268 0.2069 0.0232 0.026 Uiso 1 1 calc R . .
H23B H 1.0642 0.1343 0.0111 0.026 Uiso 1 1 calc R . .
C24 C 0.6230(9) 0.15575(17) -0.05154(11) 0.0183(9) Uani 1 1 d . . .
H24 H 0.6615 0.1117 -0.0530 0.022 Uiso 1 1 calc R . .
C25 C 0.4472(9) 0.24734(16) -0.06582(10) 0.0148(8) Uani 1 1 d . . .
C26 C 0.6377(9) 0.25383(16) -0.02867(10) 0.0153(8) Uani 1 1 d . . .
C27 C 0.7069(9) 0.31296(17) -0.00783(11) 0.0177(8) Uani 1 1 d . . .
C28 C 0.3362(9) 0.35752(17) -0.06662(11) 0.0197(9) Uani 1 1 d . . .
C29 C 0.5878(11) 0.42604(18) -0.01124(13) 0.0302(10) Uani 1 1 d . . .
H29A H 0.7998 0.4414 -0.0191 0.036 Uiso 1 1 calc R . .
H29B H 0.5713 0.4248 0.0213 0.036 Uiso 1 1 calc R . .
H29C H 0.4241 0.4544 -0.0237 0.036 Uiso 1 1 calc R . .
C30 C 0.0973(10) 0.29105(17) -0.12631(11) 0.0277(10) Uani 1 1 d . . .
H30A H 0.2378 0.2835 -0.1515 0.033 Uiso 1 1 calc R . .
H30B H -0.0263 0.3297 -0.1317 0.033 Uiso 1 1 calc R . .
H30C H -0.0487 0.2553 -0.1232 0.033 Uiso 1 1 calc R . .
O50 O 0.567(2) 0.00601(17) -0.02277(17) 0.032(3) Uiso 0.25 1 d PR . 1
O51 O 0.946(2) 0.00252(19) -0.02948(18) 0.042(3) Uiso 0.25 1 d PR . 2
O52 O 0.345(2) 0.00391(18) -0.02290(17) 0.027(5) Uiso 0.13 1 d PR A 3
O53 O 1.183(2) 0.0024(2) -0.02331(17) 0.025(5) Uiso 0.13 1 d PR B 4
O54 O 0.757(2) 0.00140(17) -0.02487(18) 0.032(5) Uiso 0.13 1 d PR C 5

loop_
_atom_site_aniso_label
_atom_site_aniso_U_11
_atom_site_aniso_U_22
_atom_site_aniso_U_33
_atom_site_aniso_U_23
_atom_site_aniso_U_13
_atom_site_aniso_U_12
O1 0.0389(18) 0.0322(15) 0.0103(13) -0.0059(11) -0.0110(12) -0.0087(12)
O2 0.040(2) 0.0247(15) 0.0257(15) 0.0075(12) -0.0040(13) 0.0096(13)
N1 0.048(2) 0.0115(15) 0.0197(17) 0.0023(13) -0.0129(15) 0.0033(14)
N2 0.0206(18) 0.0078(14) 0.0079(14) -0.0001(10) -0.0015(12) 0.0014(11)
N3 0.041(2) 0.0106(15) 0.0192(16) -0.0009(12) -0.0068(15) 0.0000(13)
N4 0.0199(18) 0.0141(15) 0.0084(14) -0.0015(11) -0.0055(12) 0.0025(12)
N5 0.040(2) 0.0165(15) 0.0104(15) 0.0008(12) -0.0006(14) 0.0009(14)
N6 0.035(2) 0.0191(16) 0.0109(15) 0.0031(12) -0.0031(14) 0.0036(14)
N7 0.0202(18) 0.0177(15) 0.0065(14) 0.0009(11) -0.0055(12) 0.0015(12)
N8 0.031(2) 0.0208(17) 0.0063(14) 0.0014(12) -0.0058(13) -0.0077(13)
N9 0.0212(19) 0.0225(16) 0.0077(14) 0.0054(12) -0.0060(12) -0.0009(13)
N10 0.029(2) 0.0145(16) 0.0118(15) -0.0030(12) -0.0057(13) -0.0025(13)
C1 0.036(3) 0.0139(18) 0.0137(17) 0.0020(14) -0.0174(16) 0.0013(16)
C2 0.039(3) 0.0142(18) 0.0129(18) 0.0045(14) -0.0061(17) 0.0039(16)
C3 0.036(3) 0.027(2) 0.0110(17) 0.0008(15) -0.0153(16) -0.0021(17)
C4 0.035(2) 0.0116(16) 0.0123(18) -0.0006(13) -0.0088(16) -0.0050(15)
C5 0.031(2) 0.0081(17) 0.0147(17) 0.0001(13) -0.0048(16) -0.0015(14)
C6 0.031(2) 0.0115(18) 0.0104(16) 0.0009(15) -0.0090(15) -0.0005(15)
C7 0.030(2) 0.0146(19) 0.0087(16) -0.0009(15) -0.0060(15) -0.0042(15)
C8 0.022(2) 0.0086(16) 0.0086(16) 0.0003(13) -0.0022(14) 0.0021(14)
C9 0.028(2) 0.0078(16) 0.0088(16) -0.0003(13) -0.0024(15) 0.0022(14)
C10 0.019(2) 0.0139(17) 0.0087(16) 0.0011(13) 0.0002(14) 0.0051(14)
C11 0.021(2) 0.0107(17) 0.0090(16) 0.0016(12) 0.0024(14) 0.0046(13)
C12 0.026(2) 0.0078(16) 0.0098(16) -0.0016(13) 0.0015(15) 0.0006(14)
C13 0.023(2) 0.0129(19) 0.0119(17) -0.0012(14) -0.0007(15) -0.0004(15)
C14 0.024(2) 0.0129(19) 0.0124(17) -0.0002(14) -0.0016(15) 0.0008(15)
C15 0.021(2) 0.0066(16) 0.0158(17) 0.0005(13) -0.0006(15) 0.0003(14)
C16 0.028(2) 0.0125(17) 0.0173(18) 0.0025(14) -0.0064(16) 0.0068(15)
C17 0.024(2) 0.028(2) 0.0177(18) -0.0049(16) -0.0122(16) 0.0057(16)
C18 0.030(2) 0.0118(17) 0.0185(19) -0.0048(14) -0.0049(17) -0.0025(15)
C19 0.026(2) 0.0131(18) 0.0113(16) -0.0002(13) -0.0082(15) 0.0009(14)
C20 0.025(2) 0.0235(19) 0.0111(18) -0.0011(14) 0.0001(16) 0.0045(16)
C21 0.021(2) 0.0178(18) 0.0111(17) 0.0029(14) -0.0067(15) -0.0034(14)
C22 0.016(2) 0.0181(18) 0.0108(17) 0.0065(14) -0.0064(15) 0.0029(14)
C23 0.023(2) 0.031(2) 0.0095(17) 0.0024(15) -0.0032(16) 0.0038(16)
C24 0.027(2) 0.0165(18) 0.0111(17) 0.0015(14) -0.0042(16) -0.0048(15)
C25 0.022(2) 0.0162(18) 0.0056(15) -0.0011(13) -0.0040(14) -0.0057(14)
C26 0.022(2) 0.0183(18) 0.0053(16) -0.0002(13) -0.0042(14) -0.0018(14)
C27 0.024(2) 0.0193(19) 0.0097(17) 0.0004(14) -0.0007(16) -0.0033(15)
C28 0.025(2) 0.023(2) 0.0109(17) 0.0043(15) -0.0033(16) -0.0008(16)
C29 0.046(3) 0.017(2) 0.027(2) -0.0078(15) -0.0005(19) -0.0028(17)
C30 0.032(3) 0.044(2) 0.0061(17) 0.0060(16) -0.0087(16) -0.0044(18)

loop_
_atom_type_symbol
_atom_type_description
_atom_type_scat_dispersion_real
_atom_type_scat_dispersion_imag
_atom_type_scat_source
C C 0.0181 0.0091 'International Tables Vol C Tables 4.2.6.8 and 6.1.1.4'
H H 0.0000 0.0000 'International Tables Vol C Tables 4.2.6.8 and 6.1.1.4'
N N 0.0311 0.0180 'International Tables Vol C Tables 4.2.6.8 and 6.1.1.4'
O O 0.0492 0.0322 'International Tables Vol C Tables 4.2.6.8 and 6.1.1.4'

loop_
_geom_angle_atom_site_label_1
_geom_angle_atom_site_label_2
_geom_angle_atom_site_label_3
_geom_angle
C2 N1 C1 117.2(3)
C12 N2 C8 116.4(3)
C18 N3 C19 117.0(3)
N5 N4 C21 110.8(3)
N5 N4 C20 118.7(3)
C21 N4 C20 130.5(3)
N6 N5 N4 107.0(3)
N5 N6 C22 109.2(3)
C24 N7 C26 106.2(3)
C24 N7 C23 127.0(3)
C26 N7 C23 126.6(3)
C24 N8 C25 103.9(3)
C25 N9 C28 118.7(3)
C25 N9 C30 121.4(3)
C28 N9 C30 119.7(3)
C28 N10 C27 127.5(3)
C28 N10 C29 116.0(3)
C27 N10 C29 116.5(3)
N1 C1 C5 123.1(3)
N1 C2 C3 123.6(3)
C4 C3 C2 119.2(3)
C3 C4 C5 118.4(3)
C4 C5 C1 118.3(3)
C4 C5 C6 120.6(3)
C1 C5 C6 121.0(3)
C7 C6 C5 175.0(4)
C6 C7 C8 178.1(3)
N2 C8 C9 123.8(3)
N2 C8 C7 114.9(3)
C9 C8 C7 121.3(3)
C8 C9 C10 118.5(3)
C11 C10 C9 118.6(3)
C11 C10 C20 120.0(3)
C9 C10 C20 121.4(3)
C12 C11 C10 118.9(3)
N2 C12 C11 123.8(3)
N2 C12 C13 116.3(3)
C11 C12 C13 119.9(3)
C14 C13 C12 177.5(4)
C13 C14 C15 177.0(4)
C16 C15 C19 117.7(3)
C16 C15 C14 121.6(3)
C19 C15 C14 120.6(3)
C17 C16 C15 119.3(3)
C16 C17 C18 118.1(3)
N3 C18 C17 124.4(3)
N3 C19 C15 123.4(3)
N4 C20 C10 113.2(3)
N4 C21 C22 104.8(3)
N6 C22 C21 108.2(3)
N6 C22 C23 120.3(3)
C21 C22 C23 131.5(3)
N7 C23 C22 111.2(3)
N8 C24 N7 112.7(3)
N8 C25 C26 112.1(3)
N8 C25 N9 126.0(3)
C26 C25 N9 121.9(3)
C25 C26 N7 105.0(3)
C25 C26 C27 123.8(3)
N7 C26 C27 131.0(3)
O1 C27 N10 121.6(3)
O1 C27 C26 127.7(3)
N10 C27 C26 110.7(3)
O2 C28 N9 121.1(3)
O2 C28 N10 121.6(3)
N9 C28 N10 117.3(3)

loop_
_geom_bond_atom_site_label_1
_geom_bond_atom_site_label_2
_geom_bond_distance
_geom_bond_site_symmetry_2
O1 C27 1.223(5) .
O2 C28 1.224(5) .
N1 C2 1.329(5) .
N1 C1 1.340(5) .
N2 C12 1.353(4) .
N2 C8 1.356(4) .
N3 C18 1.322(5) .
N3 C19 1.339(5) .
N4 N5 1.348(4) .
N4 C21 1.349(5) .
N4 C20 1.460(4) .
N5 N6 1.312(4) .
N6 C22 1.359(5) .
N7 C24 1.352(5) .
N7 C26 1.386(5) .
N7 C23 1.466(5) .
N8 C24 1.332(5) .
N8 C25 1.357(5) .
N9 C25 1.380(5) .
N9 C28 1.389(5) .
N9 C30 1.471(4) .
N10 C28 1.391(5) .
N10 C27 1.407(5) .
N10 C29 1.475(5) .
C1 C5 1.408(5) .
C2 C3 1.385(5) .
C3 C4 1.381(5) .
C4 C5 1.382(5) .
C5 C6 1.435(5) .
C6 C7 1.208(5) .
C7 C8 1.436(5) .
C8 C9 1.390(5) .
C9 C10 1.399(5) .
C10 C11 1.390(5) .
C10 C20 1.506(5) .
C11 C12 1.386(5) .
C12 C13 1.436(5) .
C13 C14 1.208(5) .
C14 C15 1.425(5) .
C15 C16 1.387(5) .
C15 C19 1.398(5) .
C16 C17 1.377(5) .
C17 C18 1.385(5) .
C21 C22 1.368(5) .
C22 C23 1.498(5) .
C25 C26 1.363(5) .
C26 C27 1.428(5) .
O50 O50 1.510(15) 3_655
O51 O51 1.820(8) 3_755
